data_4122409
loop_
_publ_author_name
'Su, Chicheung'
'Guang, Jie'
'Li, Weibin'
'Wu, Kuiwang'
'Hopson, Russell'
'Williard, Paul G.'

_publ_section_title
;
 Chiral lithium diamides derived from linked N-isopropyl valinol or
 alaninol.
;
_journal_issue 33
_journal_name_full 'Journal of the American Chemical Society'
_journal_page_first 11735
_journal_page_last 11747
_journal_paper_doi 10.1021/ja505179y
_journal_volume 136
_journal_year 2014
_chemical_formula_sum 'C54 H116 Li4 N4 O6'
_chemical_formula_weight 945.26
_chemical_name_common ccs11dec12
_space_group_crystal_system triclinic
_space_group_IT_number 1
_space_group_name_Hall 'P 1'
_space_group_name_H-M_alt 'P 1'
_symmetry_space_group_name_Hall 'P 1'
_symmetry_space_group_name_H-M 'P 1'
_atom_sites_solution_hydrogens geom
_cell_angle_alpha 89.85(4)
_cell_angle_beta 82.26(4)
_cell_angle_gamma 65.30(3)
_cell_formula_units_Z 1
_cell_length_a 8.9565(18)
_cell_length_b 10.492(2)
_cell_length_c 18.558(5)
_cell_measurement_reflns_used 6202
_cell_measurement_temperature 296.(2)
_cell_measurement_theta_max 22.1885
_cell_measurement_theta_min 2.2306
_cell_volume 1567.1(7)
_computing_cell_refinement 'SAINT V8.32B (Bruker AXS Inc., 2013)'
_computing_data_reduction 'SAINT V8.32B (Bruker AXS Inc., 2013)'
_computing_structure_refinement 'SHELXL-2013 (Sheldrick, 2013)'
_diffrn_ambient_temperature 296.(2)
_diffrn_detector_area_resol_mean 10.4167
_diffrn_measured_fraction_theta_full 0.929
_diffrn_measured_fraction_theta_max 0.929
_diffrn_radiation_wavelength 0.71073
_diffrn_reflns_av_R_equivalents 0.0000
_diffrn_reflns_number 1366
_diffrn_reflns_theta_full 23.03
_diffrn_reflns_theta_max 23.03
_diffrn_reflns_theta_min 2.22
_exptl_absorpt_coefficient_mu 0.062
_exptl_absorpt_correction_T_max 0.99
_exptl_absorpt_correction_T_min 0.98
_exptl_absorpt_process_details
;
;
_exptl_crystal_colour 'clear colourless'
_exptl_crystal_density_diffrn 1.002
_exptl_crystal_density_method 'not measured'
_exptl_crystal_description plate
_exptl_crystal_F_000 528
_exptl_crystal_size_max 0.400
_exptl_crystal_size_mid 0.350
_exptl_crystal_size_min 0.150
_refine_diff_density_max 0.296
_refine_diff_density_min -0.283
_refine_ls_abs_structure_details 'No quotients, so Flack parameter determined by classical intensity fit'
_refine_ls_abs_structure_Flack -1.(3)
_refine_ls_extinction_method none
_refine_ls_goodness_of_fit_ref 1.085
_refine_ls_hydrogen_treatment constr
_refine_ls_matrix_type full
_refine_ls_number_parameters 633
_refine_ls_number_reflns 4082
_refine_ls_number_restraints 3
_refine_ls_restrained_S_all 1.085
_refine_ls_R_factor_all 0.1767
_refine_ls_R_factor_gt 0.0992
_refine_ls_shift/su_max 0.001
_refine_ls_shift/su_mean 0.000
_refine_ls_structure_factor_coef Fsqd
_refine_ls_weighting_details 'w=1/[\s^2^(Fo^2^)+(0.0700P)^2^+2.7435P] where P=(Fo^2^+2Fc^2^)/3'
_refine_ls_weighting_scheme calc
_refine_ls_wR_factor_gt 0.1818
_refine_ls_wR_factor_ref 0.2054
_reflns_number_gt 2581
_reflns_number_total 4082
_reflns_threshold_expression 'I > 2\s(I)'
_cod_data_source_file ja505179y_si_005.cif
_cod_data_source_block I
_cod_depositor_comments
;
Adding full bibliography for 4122407--4122413.cif.

2020-09-22
Z value and formula fixed to values more according to usual
chemical conventions.                 miguel
;
_cod_original_formula_sum 'C27 H58 Li2 N2 O3'
_cod_original_formula_weight 472.63
_cod_original_formula_units_Z 2
_cod_database_code 4122409

loop_
_space_group_symop_operation_xyz
'x, y, z'

loop_
_atom_site_type_symbol
_atom_site_label
_atom_site_fract_x
_atom_site_fract_y
_atom_site_fract_z
_atom_site_U_iso_or_equiv
_atom_site_adp_type
_atom_site_calc_flag
_atom_site_refinement_flags_adp
_atom_site_refinement_flags_posn
_atom_site_occupancy
C C1 0.8191(12) 0.5856(10) 0.0944(5) 0.033(3) Uani d . . 1
H H1A 0.8522 0.598 0.0439 0.039 Uiso calc U R 1
H H1B 0.9131 0.5649 0.1202 0.039 Uiso calc U R 1
C C2 0.6726(12) 0.7198(10) 0.1283(5) 0.026(3) Uani d . . 1
H H2 0.6412 0.7014 0.1786 0.032 Uiso calc U R 1
C C3 0.7301(12) 0.8410(10) 0.1321(5) 0.033(3) Uani d . . 1
H H3 0.6289 0.928 0.1442 0.04 Uiso calc U R 1
C C4 0.8198(14) 0.8611(12) 0.0595(6) 0.046(3) Uani d . . 1
H H4A 0.8274 0.9495 0.0621 0.068 Uiso calc U R 1
H H4B 0.7586 0.8601 0.021 0.068 Uiso calc U R 1
H H4C 0.9294 0.7863 0.0499 0.068 Uiso calc U R 1
C C5 0.8347(14) 0.8281(11) 0.1917(6) 0.048(3) Uani d . . 1
H H5A 0.9319 0.7405 0.1841 0.072 Uiso calc U R 1
H H5B 0.7711 0.8313 0.2382 0.072 Uiso calc U R 1
H H5C 0.8674 0.9044 0.1906 0.072 Uiso calc U R 1
C C6 0.3769(13) 0.8380(11) 0.1380(6) 0.035(3) Uani d . . 1
H H6 0.3902 0.9187 0.1575 0.042 Uiso calc U R 1
C C7 0.3289(16) 0.7643(14) 0.2021(7) 0.066(4) Uani d . . 1
H H7A 0.2314 0.8306 0.2323 0.099 Uiso calc U R 1
H H7B 0.4186 0.7266 0.2303 0.099 Uiso calc U R 1
H H7C 0.3063 0.6894 0.1841 0.099 Uiso calc U R 1
C C8 0.2345(14) 0.8929(13) 0.0937(7) 0.056(4) Uani d . . 1
H H8A 0.2475 0.9607 0.0617 0.084 Uiso calc U R 1
H H8B 0.1312 0.9365 0.126 0.084 Uiso calc U R 1
H H8C 0.2346 0.8163 0.0655 0.084 Uiso calc U R 1
C C9 0.3321(13) 0.5147(10) -0.0056(5) 0.029(3) Uani d . . 1
H H9A 0.2565 0.6086 0.0141 0.034 Uiso calc U R 1
H H9B 0.2665 0.465 -0.0158 0.034 Uiso calc U R 1
C C10 0.4349(12) 0.5236(10) -0.0748(5) 0.024(3) Uani d . . 1
H H10 0.5111 0.4269 -0.0919 0.029 Uiso calc U R 1
C C11 0.3238(13) 0.5859(11) -0.1350(5) 0.034(3) Uani d . . 1
H H11 0.3888 0.6145 -0.173 0.041 Uiso calc U R 1
C C12 0.1666(15) 0.7192(13) -0.1061(6) 0.059(4) Uani d . . 1
H H12A 0.1196 0.7709 -0.1463 0.088 Uiso calc U R 1
H H12B 0.1954 0.7768 -0.0757 0.088 Uiso calc U R 1
H H12C 0.0868 0.6927 -0.0781 0.088 Uiso calc U R 1
C C13 0.2777(17) 0.4792(14) -0.1712(7) 0.067(4) Uani d . . 1
H H13A 0.3769 0.3968 -0.1885 0.101 Uiso calc U R 1
H H13B 0.2206 0.5199 -0.2115 0.101 Uiso calc U R 1
H H13C 0.2068 0.4538 -0.1364 0.101 Uiso calc U R 1
C C14 0.6834(12) 0.5500(10) -0.1191(6) 0.033(3) Uani d . . 1
H H14 0.6452 0.5448 -0.1656 0.04 Uiso calc U R 1
C C15 0.8184(13) 0.4037(11) -0.1086(6) 0.050(3) Uani d . . 1
H H15A 0.8677 0.408 -0.0664 0.075 Uiso calc U R 1
H H15B 0.9023 0.3738 -0.1508 0.075 Uiso calc U R 1
H H15C 0.7694 0.3379 -0.1021 0.075 Uiso calc U R 1
C C16 0.7612(14) 0.6540(12) -0.1254(6) 0.043(3) Uani d . . 1
H H16A 0.684 0.7413 -0.1408 0.064 Uiso calc U R 1
H H16B 0.8604 0.6169 -0.1606 0.064 Uiso calc U R 1
H H16C 0.7886 0.6695 -0.0789 0.064 Uiso calc U R 1
C C17 1.1014(12) -0.2220(10) 0.4524(6) 0.033(3) Uani d . . 1
H H17A 1.1194 -0.2331 0.5028 0.039 Uiso calc U R 1
H H17B 1.1895 -0.2022 0.4258 0.039 Uiso calc U R 1
C C18 1.1064(14) -0.3576(11) 0.4202(6) 0.038(3) Uani d . . 1
H H18 1.0844 -0.3401 0.37 0.046 Uiso calc U R 1
C C19 1.2839(13) -0.4772(11) 0.4153(6) 0.039(3) Uani d . . 1
H H19 1.2763 -0.5645 0.4021 0.046 Uiso calc U R 1
C C20 1.3478(14) -0.4963(12) 0.4888(7) 0.056(4) Uani d . . 1
H H20A 1.4364 -0.5883 0.4886 0.084 Uiso calc U R 1
H H20B 1.259 -0.4859 0.5269 0.084 Uiso calc U R 1
H H20C 1.388 -0.4266 0.4969 0.084 Uiso calc U R 1
C C21 1.4068(14) -0.4598(13) 0.3569(7) 0.055(3) Uani d . . 1
H H21A 1.3602 -0.4389 0.3124 0.083 Uiso calc U R 1
H H21B 1.5069 -0.5451 0.3494 0.083 Uiso calc U R 1
H H21C 1.4317 -0.3841 0.3717 0.083 Uiso calc U R 1
C C22 0.9300(12) -0.4749(11) 0.4129(6) 0.034(3) Uani d . . 1
H H22 1.0338 -0.5563 0.3948 0.041 Uiso calc U R 1
C C23 0.8511(17) -0.4076(14) 0.3462(7) 0.071(4) Uani d . . 1
H H23A 0.7468 -0.329 0.3619 0.106 Uiso calc U R 1
H H23B 0.8331 -0.4755 0.3183 0.106 Uiso calc U R 1
H H23C 0.924 -0.3759 0.3166 0.106 Uiso calc U R 1
C C24 0.8172(15) -0.5303(12) 0.4561(7) 0.050(3) Uani d . . 1
H H24A 0.8713 -0.5842 0.4944 0.075 Uiso calc U R 1
H H24B 0.7925 -0.589 0.4246 0.075 Uiso calc U R 1
H H24C 0.7159 -0.453 0.4768 0.075 Uiso calc U R 1
C C25 0.4840(14) -0.1503(11) 0.5478(6) 0.036(3) Uani d . . 1
H H25A 0.515 -0.2451 0.5283 0.043 Uiso calc U R 1
H H25B 0.3637 -0.1014 0.5555 0.043 Uiso calc U R 1
C C26 0.5514(14) -0.1547(11) 0.6205(6) 0.036(3) Uani d . . 1
H H26 0.5178 -0.0571 0.6379 0.043 Uiso calc U R 1
C C27 0.4638(14) -0.2198(12) 0.6769(6) 0.040(3) Uani d . . 1
H H27 0.5209 -0.2343 0.7197 0.048 Uiso calc U R 1
C C28 0.2820(14) -0.1187(14) 0.7028(7) 0.059(4) Uani d . . 1
H H28A 0.2771 -0.0325 0.7228 0.088 Uiso calc U R 1
H H28B 0.2342 -0.1609 0.7396 0.088 Uiso calc U R 1
H H28C 0.2209 -0.0995 0.6624 0.088 Uiso calc U R 1
C C29 0.4758(16) -0.3616(13) 0.6533(6) 0.059(4) Uani d . . 1
H H29A 0.4486 -0.4062 0.6951 0.089 Uiso calc U R 1
H H29B 0.5869 -0.4191 0.6303 0.089 Uiso calc U R 1
H H29C 0.3995 -0.3499 0.6194 0.089 Uiso calc U R 1
C C30 0.7923(12) -0.1759(10) 0.6700(6) 0.029(3) Uani d . . 1
H H30 0.7279 -0.1833 0.7156 0.035 Uiso calc U R 1
C C31 0.7747(16) -0.0264(11) 0.6669(7) 0.063(4) Uani d . . 1
H H31A 0.8279 -0.0146 0.6206 0.095 Uiso calc U R 1
H H31B 0.8259 -0.0066 0.7051 0.095 Uiso calc U R 1
H H31C 0.659 0.037 0.6732 0.095 Uiso calc U R 1
C C32 0.9706(14) -0.2711(13) 0.6714(7) 0.055(4) Uani d . . 1
H H32A 0.9828 -0.3661 0.6754 0.082 Uiso calc U R 1
H H32B 1.0078 -0.2436 0.7123 0.082 Uiso calc U R 1
H H32C 1.0361 -0.265 0.6272 0.082 Uiso calc U R 1
C C33 0.9090(13) 0.3361(10) 0.0853(5) 0.032(3) Uani d . . 1
H H33A 0.9889 0.3418 0.0461 0.039 Uiso calc U R 1
H H33B 0.871 0.2682 0.0694 0.039 Uiso calc U R 1
C C34 0.9942(13) 0.2847(11) 0.1515(6) 0.034(3) Uani d . . 1
H H34A 1.017 0.3591 0.1713 0.041 Uiso calc U R 1
H H34B 1.1003 0.2058 0.1359 0.041 Uiso calc U R 1
C C35 0.8981(12) 0.2388(11) 0.2127(5) 0.029(3) Uani d . . 1
H H35A 0.7953 0.3186 0.2315 0.034 Uiso calc U R 1
H H35B 0.8701 0.1672 0.1933 0.034 Uiso calc U R 1
C C36 0.9992(13) 0.1812(12) 0.2742(6) 0.033(3) Uani d . . 1
H H36A 1.021 0.2556 0.2947 0.04 Uiso calc U R 1
H H36B 1.1055 0.107 0.2538 0.04 Uiso calc U R 1
C C37 0.9190(13) 0.1232(11) 0.3357(6) 0.035(3) Uani d . . 1
H H37A 0.808 0.1938 0.3532 0.042 Uiso calc U R 1
H H37B 0.9087 0.0417 0.3167 0.042 Uiso calc U R 1
C C38 1.0172(13) 0.0820(11) 0.3988(5) 0.031(3) Uani d . . 1
H H38A 1.1273 0.0105 0.3808 0.037 Uiso calc U R 1
H H38B 1.0301 0.1634 0.4161 0.037 Uiso calc U R 1
C C39 0.9434(14) 0.0269(10) 0.4625(6) 0.038(3) Uani d . . 1
H H39A 1.0057 0.0191 0.5025 0.046 Uiso calc U R 1
H H39B 0.8302 0.0951 0.4784 0.046 Uiso calc U R 1
C C40 0.3559(14) 0.3990(12) 0.1072(5) 0.039(3) Uani d . . 1
H H40A 0.307 0.3408 0.0892 0.047 Uiso calc U R 1
H H40B 0.2669 0.4811 0.1336 0.047 Uiso calc U R 1
C C41 0.4736(12) 0.3190(11) 0.1573(5) 0.029(3) Uani d . . 1
H H41A 0.5121 0.3807 0.1799 0.035 Uiso calc U R 1
H H41B 0.5694 0.2435 0.1297 0.035 Uiso calc U R 1
C C42 0.3921(13) 0.2578(12) 0.2160(6) 0.036(3) Uani d . . 1
H H42A 0.3589 0.1925 0.1932 0.044 Uiso calc U R 1
H H42B 0.2926 0.333 0.2414 0.044 Uiso calc U R 1
C C43 0.5073(13) 0.1810(11) 0.2714(6) 0.032(3) Uani d . . 1
H H43A 0.6114 0.1123 0.2454 0.038 Uiso calc U R 1
H H43B 0.5315 0.2484 0.2975 0.038 Uiso calc U R 1
C C44 0.4352(13) 0.1074(11) 0.3257(6) 0.033(3) Uani d . . 1
H H44A 0.424 0.0323 0.2999 0.04 Uiso calc U R 1
H H44B 0.3245 0.1738 0.3468 0.04 Uiso calc U R 1
C C45 0.5348(13) 0.0457(10) 0.3871(6) 0.033(3) Uani d . . 1
H H45A 0.6473 -0.0175 0.3664 0.039 Uiso calc U R 1
H H45B 0.5405 0.121 0.4151 0.039 Uiso calc U R 1
C C46 0.4629(14) -0.0328(12) 0.4372(6) 0.039(3) Uani d . . 1
H H46A 0.3475 0.0274 0.4552 0.047 Uiso calc U R 1
H H46B 0.4668 -0.1139 0.4107 0.047 Uiso calc U R 1
C C47 0.185(2) 1.0895(16) -0.1111(9) 0.118(7) Uani d . . 1
H H47A 0.1261 1.0579 -0.0733 0.177 Uiso calc U R 1
H H47B 0.137 1.0958 -0.1551 0.177 Uiso calc U R 1
H H47C 0.176 1.1803 -0.0964 0.177 Uiso calc U R 1
C C48 0.3651(18) 0.9867(13) -0.1244(7) 0.065(4) Uani d . . 1
H H48A 0.3739 0.8986 -0.1451 0.078 Uiso calc U R 1
H H48B 0.4252 1.0231 -0.1598 0.078 Uiso calc U R 1
C C49 0.471(2) 1.0740(14) -0.0346(10) 0.092(6) Uani d . . 1
H H49A 0.494 1.0589 0.0151 0.11 Uiso calc U R 1
H H49B 0.3705 1.16 -0.0336 0.11 Uiso calc U R 1
C C50 0.610(3) 1.093(2) -0.0785(10) 0.131(8) Uani d . . 1
H H50A 0.704 1.0042 -0.0884 0.196 Uiso calc U R 1
H H50B 0.639 1.1559 -0.0519 0.196 Uiso calc U R 1
H H50C 0.5764 1.1327 -0.1235 0.196 Uiso calc U R 1
C C51 0.851(2) -0.7157(14) 0.6831(9) 0.095(5) Uani d . . 1
H H51A 0.7905 -0.7052 0.643 0.142 Uiso calc U R 1
H H51B 0.779 -0.7058 0.728 0.142 Uiso calc U R 1
H H51C 0.9426 -0.807 0.6786 0.142 Uiso calc U R 1
C C52 0.9166(18) -0.6039(14) 0.6828(7) 0.068(4) Uani d . . 1
H H52A 0.8255 -0.5145 0.7002 0.081 Uiso calc U R 1
H H52B 0.9972 -0.6272 0.7164 0.081 Uiso calc U R 1
C C53 1.142(2) -0.7061(15) 0.5827(8) 0.075(4) Uani d . . 1
H H53A 1.1734 -0.6902 0.5326 0.091 Uiso calc U R 1
H H53B 1.1201 -0.7892 0.5824 0.091 Uiso calc U R 1
C C54 1.286(2) -0.7344(18) 0.6232(10) 0.120(7) Uani d . . 1
H H54A 1.2859 -0.6469 0.638 0.18 Uiso calc U R 1
H H54B 1.3877 -0.7897 0.5921 0.18 Uiso calc U R 1
H H54C 1.2753 -0.7847 0.6655 0.18 Uiso calc U R 1
Li Li1 0.573(2) 0.5573(17) 0.0464(10) 0.037(4) Uani d . . 1
Li Li2 0.500(2) 0.7797(17) -0.0138(9) 0.036(4) Uani d . . 1
Li Li3 0.794(2) -0.1864(18) 0.5003(9) 0.036(4) Uani d . . 1
Li Li4 0.902(2) -0.4048(17) 0.5630(9) 0.030(4) Uani d . . 1
N N1 0.5302(9) 0.7502(8) 0.0910(4) 0.024(2) Uani d . . 1
N N2 0.5369(9) 0.5951(8) -0.0615(4) 0.023(2) Uani d . . 1
N N3 0.9719(10) -0.3858(8) 0.4576(4) 0.033(2) Uani d . . 1
N N4 0.7329(10) -0.2224(8) 0.6090(4) 0.030(2) Uani d . . 1
O O1 0.7696(8) 0.4715(6) 0.0989(3) 0.0297(17) Uani d . . 1
O O2 0.4377(8) 0.4425(7) 0.0468(3) 0.0342(18) Uani d . . 1
O O3 0.9417(8) -0.1056(7) 0.4482(4) 0.0343(18) Uani d . . 1
O O4 0.5537(8) -0.0779(7) 0.4973(3) 0.0324(18) Uani d . . 1
O O5 0.4406(10) 0.9607(7) -0.0600(4) 0.050(2) Uani d . . 1
O O6 0.9932(11) -0.5891(8) 0.6122(4) 0.060(2) Uani d . . 1

loop_
_atom_site_aniso_label
_atom_site_aniso_U_11
_atom_site_aniso_U_22
_atom_site_aniso_U_33
_atom_site_aniso_U_12
_atom_site_aniso_U_13
_atom_site_aniso_U_23
C1 0.026(7) 0.040(7) 0.029(6) -0.013(6) 0.002(5) 0.002(5)
C2 0.038(7) 0.032(6) 0.025(6) -0.030(6) -0.009(5) 0.007(5)
C3 0.026(7) 0.033(7) 0.022(6) 0.004(5) 0.003(5) -0.010(5)
C4 0.052(8) 0.060(8) 0.046(8) -0.042(7) -0.013(7) 0.008(6)
C5 0.050(8) 0.035(7) 0.045(8) -0.007(6) -0.001(6) -0.006(6)
C6 0.041(8) 0.037(7) 0.041(7) -0.027(6) -0.021(6) 0.003(6)
C7 0.059(9) 0.072(10) 0.052(9) -0.017(8) 0.007(7) 0.016(7)
C8 0.038(8) 0.057(8) 0.053(9) -0.006(6) 0.013(7) -0.021(7)
C9 0.044(7) 0.035(6) 0.015(6) -0.023(6) -0.008(5) 0.010(5)
C10 0.026(6) 0.030(6) 0.015(6) -0.008(5) -0.007(5) 0.002(5)
C11 0.042(7) 0.047(8) 0.019(6) -0.024(6) -0.009(5) 0.007(5)
C12 0.060(9) 0.082(10) 0.042(8) -0.030(8) -0.030(7) 0.035(7)
C13 0.076(10) 0.103(11) 0.046(8) -0.054(9) -0.026(7) 0.004(8)
C14 0.024(7) 0.025(6) 0.037(7) 0.003(5) -0.003(5) -0.004(5)
C15 0.043(8) 0.054(8) 0.037(7) -0.007(6) 0.006(6) 0.001(6)
C16 0.038(7) 0.060(8) 0.036(7) -0.032(7) 0.011(6) 0.004(6)
C17 0.032(7) 0.032(6) 0.038(7) -0.017(6) -0.005(5) 0.017(5)
C18 0.048(8) 0.046(7) 0.040(7) -0.037(7) -0.016(6) 0.004(6)
C19 0.039(8) 0.028(7) 0.051(8) -0.015(6) -0.011(6) 0.007(6)
C20 0.049(8) 0.044(8) 0.056(9) 0.002(6) -0.021(7) 0.012(6)
C21 0.033(7) 0.059(9) 0.065(9) -0.018(7) 0.017(6) -0.001(7)
C22 0.022(6) 0.032(6) 0.049(8) -0.013(5) -0.008(6) 0.004(6)
C23 0.086(11) 0.094(11) 0.065(10) -0.056(9) -0.056(9) 0.015(8)
C24 0.053(8) 0.045(8) 0.069(9) -0.036(7) -0.010(7) -0.002(7)
C25 0.043(8) 0.039(7) 0.042(7) -0.035(6) -0.002(6) 0.005(6)
C26 0.045(8) 0.035(7) 0.035(7) -0.024(6) -0.008(6) 0.009(5)
C27 0.049(8) 0.064(8) 0.022(7) -0.038(7) -0.004(6) 0.006(6)
C28 0.043(8) 0.082(10) 0.049(8) -0.027(8) 0.002(7) 0.015(7)
C29 0.084(10) 0.076(10) 0.035(7) -0.053(9) -0.002(7) 0.010(7)
C30 0.031(7) 0.038(7) 0.031(7) -0.025(6) -0.007(5) 0.009(5)
C31 0.064(9) 0.042(8) 0.086(10) -0.016(7) -0.041(8) -0.005(7)
C32 0.050(9) 0.061(9) 0.071(10) -0.037(8) -0.016(7) -0.009(7)
C33 0.037(7) 0.041(7) 0.027(7) -0.024(6) -0.002(5) -0.007(5)
C34 0.037(7) 0.025(6) 0.046(8) -0.013(5) -0.017(6) 0.006(6)
C35 0.019(6) 0.040(7) 0.030(7) -0.013(5) -0.005(5) 0.017(5)
C36 0.034(7) 0.036(6) 0.036(7) -0.019(5) -0.012(5) 0.008(5)
C37 0.036(7) 0.029(6) 0.035(7) -0.011(6) -0.001(6) 0.005(5)
C38 0.039(7) 0.035(7) 0.026(7) -0.021(6) -0.012(5) 0.001(5)
C39 0.056(8) 0.032(7) 0.039(8) -0.029(6) -0.013(6) 0.011(6)
C40 0.050(8) 0.048(8) 0.025(7) -0.030(7) 0.011(6) 0.014(6)
C41 0.021(6) 0.045(7) 0.027(6) -0.015(6) -0.012(5) 0.020(5)
C42 0.028(7) 0.060(8) 0.031(7) -0.028(6) -0.008(5) 0.014(6)
C43 0.025(6) 0.031(6) 0.039(7) -0.009(5) -0.017(5) 0.008(5)
C44 0.030(7) 0.035(7) 0.036(7) -0.016(6) -0.002(5) 0.014(6)
C45 0.031(7) 0.022(6) 0.036(7) -0.001(5) -0.005(5) 0.001(5)
C46 0.038(7) 0.052(8) 0.052(8) -0.037(6) -0.030(6) 0.021(6)
C47 0.114(15) 0.075(12) 0.102(15) 0.032(11) -0.051(12) -0.036(10)
C48 0.101(12) 0.038(8) 0.049(9) -0.016(8) -0.037(8) 0.012(6)
C49 0.129(15) 0.030(8) 0.123(15) -0.026(9) -0.069(13) 0.004(9)
C50 0.21(2) 0.122(16) 0.137(18) -0.125(17) -0.085(17) 0.074(14)
C51 0.116(14) 0.051(9) 0.117(14) -0.043(10) 0.010(11) 0.008(9)
C52 0.087(11) 0.075(10) 0.044(9) -0.037(9) -0.009(8) 0.019(7)
C53 0.096(13) 0.061(10) 0.070(10) -0.035(10) -0.010(10) 0.017(8)
C54 0.113(16) 0.097(14) 0.144(18) -0.032(12) -0.040(14) 0.071(13)
Li1 0.029(10) 0.020(9) 0.046(11) 0.005(8) -0.003(8) 0.009(8)
Li2 0.038(11) 0.027(10) 0.035(11) -0.006(8) -0.010(8) 0.014(8)
Li3 0.043(12) 0.045(11) 0.025(10) -0.025(10) 0.006(8) 0.003(8)
Li4 0.022(10) 0.036(10) 0.035(10) -0.014(8) -0.006(8) 0.005(8)
N1 0.022(5) 0.029(5) 0.017(5) -0.007(4) 0.004(4) -0.007(4)
N2 0.029(5) 0.032(5) 0.011(4) -0.017(4) -0.001(4) 0.004(4)
N3 0.036(6) 0.041(5) 0.037(6) -0.029(5) -0.012(5) -0.001(4)
N4 0.023(5) 0.036(5) 0.039(6) -0.020(4) -0.005(4) -0.001(4)
O1 0.029(4) 0.029(4) 0.031(4) -0.011(4) -0.007(3) 0.008(3)
O2 0.045(5) 0.047(5) 0.020(4) -0.026(4) -0.014(4) 0.021(4)
O3 0.036(5) 0.033(4) 0.041(5) -0.022(4) -0.002(4) 0.007(3)
O4 0.032(4) 0.039(4) 0.031(4) -0.017(4) -0.014(4) 0.010(3)
O5 0.075(6) 0.024(4) 0.045(5) -0.013(4) -0.018(4) 0.000(4)
O6 0.087(7) 0.039(5) 0.044(5) -0.019(5) -0.006(5) 0.012(4)

loop_
_atom_type_symbol
_atom_type_description
_atom_type_scat_dispersion_real
_atom_type_scat_dispersion_imag
_atom_type_scat_source
C C 0.0033 0.0016 'International Tables Vol C Tables 4.2.6.8 and 6.1.1.4'
H H 0.0000 0.0000 'International Tables Vol C Tables 4.2.6.8 and 6.1.1.4'
Li Li -0.0003 0.0001 'International Tables Vol C Tables 4.2.6.8 and 6.1.1.4'
N N 0.0061 0.0033 'International Tables Vol C Tables 4.2.6.8 and 6.1.1.4'
O O 0.0106 0.0060 'International Tables Vol C Tables 4.2.6.8 and 6.1.1.4'

loop_
_geom_angle_atom_site_label_1
_geom_angle_atom_site_label_2
_geom_angle_atom_site_label_3
_geom_angle
O1 C1 C2 108.8(7)
O1 C1 Li1 49.3(5)
C2 C1 Li1 79.2(6)
O1 C1 H1A 109.9
C2 C1 H1A 109.9
Li1 C1 H1A 84.8
O1 C1 H1B 109.9
C2 C1 H1B 109.9
Li1 C1 H1B 159.1
H1A C1 H1B 108.3
N1 C2 C1 110.4(8)
N1 C2 C3 115.3(8)
C1 C2 C3 109.5(8)
N1 C2 Li1 46.2(5)
C1 C2 Li1 67.8(6)
C3 C2 Li1 148.5(7)
N1 C2 H2 107.1
C1 C2 H2 107.1
C3 C2 H2 107.1
Li1 C2 H2 103.4
C5 C3 C4 109.6(9)
C5 C3 C2 113.6(8)
C4 C3 C2 113.8(8)
C5 C3 H3 106.4
C4 C3 H3 106.4
C2 C3 H3 106.4
C3 C4 H4A 109.5
C3 C4 H4B 109.5
H4A C4 H4B 109.5
C3 C4 H4C 109.5
H4A C4 H4C 109.5
H4B C4 H4C 109.5
C3 C5 H5A 109.5
C3 C5 H5B 109.5
H5A C5 H5B 109.5
C3 C5 H5C 109.5
H5A C5 H5C 109.5
H5B C5 H5C 109.5
N1 C6 C8 109.8(8)
N1 C6 C7 114.5(9)
C8 C6 C7 108.1(9)
N1 C6 H6 108.1
C8 C6 H6 108.1
C7 C6 H6 108.1
C6 C7 H7A 109.5
C6 C7 H7B 109.5
H7A C7 H7B 109.5
C6 C7 H7C 109.5
H7A C7 H7C 109.5
H7B C7 H7C 109.5
C6 C8 H8A 109.5
C6 C8 H8B 109.5
H8A C8 H8B 109.5
C6 C8 H8C 109.5
H8A C8 H8C 109.5
H8B C8 H8C 109.5
O2 C9 C10 110.1(8)
O2 C9 Li1 48.6(5)
C10 C9 Li1 78.6(6)
O2 C9 H9A 109.6
C10 C9 H9A 109.6
Li1 C9 H9A 87.5
O2 C9 H9B 109.6
C10 C9 H9B 109.6
Li1 C9 H9B 157.6
H9A C9 H9B 108.1
N2 C10 C9 111.3(8)
N2 C10 C11 114.4(7)
C9 C10 C11 110.6(8)
N2 C10 H10 106.7
C9 C10 H10 106.7
C11 C10 H10 106.7
C13 C11 C10 113.2(9)
C13 C11 C12 110.7(10)
C10 C11 C12 111.7(9)
C13 C11 H11 107.0
C10 C11 H11 107.0
C12 C11 H11 107.0
C11 C12 H12A 109.5
C11 C12 H12B 109.5
H12A C12 H12B 109.5
C11 C12 H12C 109.5
H12A C12 H12C 109.5
H12B C12 H12C 109.5
C11 C13 H13A 109.5
C11 C13 H13B 109.5
H13A C13 H13B 109.5
C11 C13 H13C 109.5
H13A C13 H13C 109.5
H13B C13 H13C 109.5
N2 C14 C16 112.5(8)
N2 C14 C15 112.9(8)
C16 C14 C15 108.8(9)
N2 C14 H14 107.5
C16 C14 H14 107.5
C15 C14 H14 107.5
C14 C15 H15A 109.5
C14 C15 H15B 109.5
H15A C15 H15B 109.5
C14 C15 H15C 109.5
H15A C15 H15C 109.5
H15B C15 H15C 109.5
C14 C16 H16A 109.5
C14 C16 H16B 109.5
H16A C16 H16B 109.5
C14 C16 H16C 109.5
H16A C16 H16C 109.5
H16B C16 H16C 109.5
O3 C17 C18 110.3(8)
O3 C17 Li3 48.3(5)
C18 C17 Li3 80.3(7)
O3 C17 H17A 109.6
C18 C17 H17A 109.6
Li3 C17 H17A 86.1
O3 C17 H17B 109.6
C18 C17 H17B 109.6
Li3 C17 H17B 157.6
H17A C17 H17B 108.1
N3 C18 C17 110.2(9)
N3 C18 C19 116.8(8)
C17 C18 C19 110.2(8)
N3 C18 H18 106.3
C17 C18 H18 106.3
C19 C18 H18 106.3
C21 C19 C20 110.7(10)
C21 C19 C18 113.3(9)
C20 C19 C18 111.9(10)
C21 C19 H19 106.9
C20 C19 H19 106.9
C18 C19 H19 106.9
C19 C20 H20A 109.5
C19 C20 H20B 109.5
H20A C20 H20B 109.5
C19 C20 H20C 109.5
H20A C20 H20C 109.5
H20B C20 H20C 109.5
C19 C21 H21A 109.5
C19 C21 H21B 109.5
H21A C21 H21B 109.5
C19 C21 H21C 109.5
H21A C21 H21C 109.5
H21B C21 H21C 109.5
N3 C22 C24 112.0(9)
N3 C22 C23 115.2(9)
C24 C22 C23 108.2(9)
N3 C22 H22 107.0
C24 C22 H22 107.0
C23 C22 H22 107.0
C22 C23 H23A 109.5
C22 C23 H23B 109.5
H23A C23 H23B 109.5
C22 C23 H23C 109.5
H23A C23 H23C 109.5
H23B C23 H23C 109.5
C22 C24 H24A 109.5
C22 C24 H24B 109.5
H24A C24 H24B 109.5
C22 C24 H24C 109.5
H24A C24 H24C 109.5
H24B C24 H24C 109.5
O4 C25 C26 108.3(8)
O4 C25 Li3 46.8(5)
C26 C25 Li3 78.9(7)
O4 C25 H25A 110.0
C26 C25 H25A 110.0
Li3 C25 H25A 87.7
O4 C25 H25B 110.0
C26 C25 H25B 110.0
Li3 C25 H25B 156.3
H25A C25 H25B 108.4
N4 C26 C25 110.5(9)
N4 C26 C27 116.0(8)
C25 C26 C27 108.4(8)
N4 C26 H26 107.2
C25 C26 H26 107.2
C27 C26 H26 107.2
C29 C27 C28 110.3(10)
C29 C27 C26 115.0(9)
C28 C27 C26 112.1(9)
C29 C27 H27 106.3
C28 C27 H27 106.3
C26 C27 H27 106.3
C27 C28 H28A 109.5
C27 C28 H28B 109.5
H28A C28 H28B 109.5
C27 C28 H28C 109.5
H28A C28 H28C 109.5
H28B C28 H28C 109.5
C27 C29 H29A 109.5
C27 C29 H29B 109.5
H29A C29 H29B 109.5
C27 C29 H29C 109.5
H29A C29 H29C 109.5
H29B C29 H29C 109.5
N4 C30 C32 109.5(9)
N4 C30 C31 114.0(8)
C32 C30 C31 108.7(9)
N4 C30 H30 108.2
C32 C30 H30 108.2
C31 C30 H30 108.2
C30 C31 H31A 109.5
C30 C31 H31B 109.5
H31A C31 H31B 109.5
C30 C31 H31C 109.5
H31A C31 H31C 109.5
H31B C31 H31C 109.5
C30 C32 H32A 109.5
C30 C32 H32B 109.5
H32A C32 H32B 109.5
C30 C32 H32C 109.5
H32A C32 H32C 109.5
H32B C32 H32C 109.5
O1 C33 C34 113.0(8)
O1 C33 H33A 109.0
C34 C33 H33A 109.0
O1 C33 H33B 109.0
C34 C33 H33B 109.0
H33A C33 H33B 107.8
C33 C34 C35 115.8(8)
C33 C34 H34A 108.3
C35 C34 H34A 108.3
C33 C34 H34B 108.3
C35 C34 H34B 108.3
H34A C34 H34B 107.4
C36 C35 C34 111.3(8)
C36 C35 H35A 109.4
C34 C35 H35A 109.4
C36 C35 H35B 109.4
C34 C35 H35B 109.4
H35A C35 H35B 108.0
C35 C36 C37 115.5(8)
C35 C36 H36A 108.4
C37 C36 H36A 108.4
C35 C36 H36B 108.4
C37 C36 H36B 108.4
H36A C36 H36B 107.5
C38 C37 C36 112.7(8)
C38 C37 H37A 109.0
C36 C37 H37A 109.0
C38 C37 H37B 109.0
C36 C37 H37B 109.0
H37A C37 H37B 107.8
C39 C38 C37 115.8(8)
C39 C38 H38A 108.3
C37 C38 H38A 108.3
C39 C38 H38B 108.3
C37 C38 H38B 108.3
H38A C38 H38B 107.4
O3 C39 C38 114.9(9)
O3 C39 H39A 108.5
C38 C39 H39A 108.5
O3 C39 H39B 108.5
C38 C39 H39B 108.5
H39A C39 H39B 107.5
O2 C40 C41 111.3(8)
O2 C40 H40A 109.4
C41 C40 H40A 109.4
O2 C40 H40B 109.4
C41 C40 H40B 109.4
H40A C40 H40B 108.0
C40 C41 C42 111.2(8)
C40 C41 H41A 109.4
C42 C41 H41A 109.4
C40 C41 H41B 109.4
C42 C41 H41B 109.4
H41A C41 H41B 108.0
C41 C42 C43 112.7(8)
C41 C42 H42A 109.0
C43 C42 H42A 109.0
C41 C42 H42B 109.0
C43 C42 H42B 109.0
H42A C42 H42B 107.8
C44 C43 C42 113.5(8)
C44 C43 H43A 108.9
C42 C43 H43A 108.9
C44 C43 H43B 108.9
C42 C43 H43B 108.9
H43A C43 H43B 107.7
C43 C44 C45 115.3(8)
C43 C44 H44A 108.4
C45 C44 H44A 108.4
C43 C44 H44B 108.4
C45 C44 H44B 108.4
H44A C44 H44B 107.5
C46 C45 C44 113.2(8)
C46 C45 H45A 108.9
C44 C45 H45A 108.9
C46 C45 H45B 108.9
C44 C45 H45B 108.9
H45A C45 H45B 107.8
O4 C46 C45 110.5(8)
O4 C46 H46A 109.5
C45 C46 H46A 109.5
O4 C46 H46B 109.5
C45 C46 H46B 109.5
H46A C46 H46B 108.1
C48 C47 H47A 109.5
C48 C47 H47B 109.5
H47A C47 H47B 109.5
C48 C47 H47C 109.5
H47A C47 H47C 109.5
H47B C47 H47C 109.5
O5 C48 C47 112.9(11)
O5 C48 H48A 109.0
C47 C48 H48A 109.0
O5 C48 H48B 109.0
C47 C48 H48B 109.0
H48A C48 H48B 107.8
O5 C49 C50 114.9(15)
O5 C49 H49A 108.6
C50 C49 H49A 108.6
O5 C49 H49B 108.6
C50 C49 H49B 108.6
H49A C49 H49B 107.5
C49 C50 H50A 109.5
C49 C50 H50B 109.5
H50A C50 H50B 109.5
C49 C50 H50C 109.5
H50A C50 H50C 109.5
H50B C50 H50C 109.5
C52 C51 H51A 109.5
C52 C51 H51B 109.5
H51A C51 H51B 109.5
C52 C51 H51C 109.5
H51A C51 H51C 109.5
H51B C51 H51C 109.5
O6 C52 C51 113.3(11)
O6 C52 H52A 108.9
C51 C52 H52A 108.9
O6 C52 H52B 108.9
C51 C52 H52B 108.9
H52A C52 H52B 107.7
O6 C53 C54 114.4(13)
O6 C53 H53A 108.7
C54 C53 H53A 108.7
O6 C53 H53B 108.7
C54 C53 H53B 108.7
H53A C53 H53B 107.6
C53 C54 H54A 109.5
C53 C54 H54B 109.5
H54A C54 H54B 109.5
C53 C54 H54C 109.5
H54A C54 H54C 109.5
H54B C54 H54C 109.5
O1 Li1 O2 113.7(8)
O1 Li1 N1 88.8(8)
O2 Li1 N1 134.6(9)
O1 Li1 N2 135.8(9)
O2 Li1 N2 87.3(8)
N1 Li1 N2 103.7(7)
O1 Li1 Li2 123.9(9)
O2 Li1 Li2 122.5(9)
N1 Li1 Li2 51.9(6)
N2 Li1 Li2 51.8(6)
O1 Li1 C1 33.2(4)
O2 Li1 C1 146.5(8)
N1 Li1 C1 62.1(6)
N2 Li1 C1 119.8(8)
Li2 Li1 C1 90.9(7)
O1 Li1 C9 144.7(8)
O2 Li1 C9 31.9(4)
N1 Li1 C9 120.9(7)
N2 Li1 C9 60.0(5)
Li2 Li1 C9 91.0(7)
C1 Li1 C9 177.0(8)
O1 Li1 C2 58.3(5)
O2 Li1 C2 146.3(9)
N1 Li1 C2 30.7(4)
N2 Li1 C2 122.1(8)
Li2 Li1 C2 74.4(6)
C1 Li1 C2 32.9(4)
C9 Li1 C2 150.0(7)
O5 Li2 N1 125.1(9)
O5 Li2 N2 126.8(9)
N1 Li2 N2 108.1(7)
O5 Li2 Li1 178.7(10)
N1 Li2 Li1 53.5(6)
N2 Li2 Li1 54.5(6)
O3 Li3 O4 115.4(8)
O3 Li3 N3 87.9(7)
O4 Li3 N3 134.3(10)
O3 Li3 N4 135.2(10)
O4 Li3 N4 87.9(7)
N3 Li3 N4 102.7(8)
O3 Li3 Li4 122.7(9)
O4 Li3 Li4 121.9(8)
N3 Li3 Li4 51.7(6)
N4 Li3 Li4 51.0(6)
O3 Li3 C17 33.0(4)
O4 Li3 C17 147.7(8)
N3 Li3 C17 60.6(5)
N4 Li3 C17 119.2(8)
Li4 Li3 C17 90.0(7)
O3 Li3 C25 146.9(9)
O4 Li3 C25 32.0(4)
N3 Li3 C25 119.3(8)
N4 Li3 C25 61.1(5)
Li4 Li3 C25 90.2(7)
C17 Li3 C25 179.6(8)
N4 Li4 N3 110.6(8)
N4 Li4 O6 126.3(9)
N3 Li4 O6 123.0(9)
N4 Li4 Li3 55.3(6)
N3 Li4 Li3 55.3(6)
O6 Li4 Li3 178.3(10)
C2 N1 C6 110.6(7)
C2 N1 Li2 132.1(8)
C6 N1 Li2 109.9(8)
C2 N1 Li1 103.1(7)
C6 N1 Li1 122.8(8)
Li2 N1 Li1 74.5(7)
C10 N2 C14 109.7(7)
C10 N2 Li2 136.4(8)
C14 N2 Li2 109.1(8)
C10 N2 Li1 103.6(7)
C14 N2 Li1 119.1(7)
Li2 N2 Li1 73.7(7)
C22 N3 C18 111.6(8)
C22 N3 Li4 109.3(8)
C18 N3 Li4 132.8(8)
C22 N3 Li3 121.7(8)
C18 N3 Li3 103.6(8)
Li4 N3 Li3 73.0(7)
C26 N4 C30 108.3(8)
C26 N4 Li4 134.3(8)
C30 N4 Li4 111.1(7)
C26 N4 Li3 103.2(7)
C30 N4 Li3 122.7(8)
Li4 N4 Li3 73.7(7)
C1 O1 C33 112.5(7)
C1 O1 Li1 97.5(7)
C33 O1 Li1 129.2(7)
C9 O2 C40 114.0(7)
C9 O2 Li1 99.5(7)
C40 O2 Li1 129.6(8)
C39 O3 C17 112.2(7)
C39 O3 Li3 128.2(8)
C17 O3 Li3 98.7(7)
C46 O4 C25 111.8(7)
C46 O4 Li3 131.1(8)
C25 O4 Li3 101.2(7)
C49 O5 C48 113.9(9)
C49 O5 Li2 124.7(9)
C48 O5 Li2 121.4(9)
C52 O6 C53 115.9(9)
C52 O6 Li4 120.8(9)
C53 O6 Li4 123.1(9)

loop_
_geom_bond_atom_site_label_1
_geom_bond_atom_site_label_2
_geom_bond_distance
C1 O1 1.439(11)
C1 C2 1.530(13)
C1 Li1 2.61(2)
C1 H1A 0.97
C1 H1B 0.97
C2 N1 1.451(11)
C2 C3 1.564(13)
C2 Li1 2.77(2)
C2 H2 0.98
C3 C5 1.513(14)
C3 C4 1.535(14)
C3 H3 0.98
C4 H4A 0.96
C4 H4B 0.96
C4 H4C 0.96
C5 H5A 0.96
C5 H5B 0.96
C5 H5C 0.96
C6 N1 1.455(13)
C6 C8 1.515(14)
C6 C7 1.529(15)
C6 H6 0.98
C7 H7A 0.96
C7 H7B 0.96
C7 H7C 0.96
C8 H8A 0.96
C8 H8B 0.96
C8 H8C 0.96
C9 O2 1.435(11)
C9 C10 1.503(13)
C9 Li1 2.68(2)
C9 H9A 0.97
C9 H9B 0.97
C10 N2 1.446(11)
C10 C11 1.555(13)
C10 H10 0.98
C11 C13 1.530(15)
C11 C12 1.543(15)
C11 H11 0.98
C12 H12A 0.96
C12 H12B 0.96
C12 H12C 0.96
C13 H13A 0.96
C13 H13B 0.96
C13 H13C 0.96
C14 N2 1.481(12)
C14 C16 1.517(14)
C14 C15 1.539(13)
C14 H14 0.98
C15 H15A 0.96
C15 H15B 0.96
C15 H15C 0.96
C16 H16A 0.96
C16 H16B 0.96
C16 H16C 0.96
C17 O3 1.454(11)
C17 C18 1.525(13)
C17 Li3 2.64(2)
C17 H17A 0.97
C17 H17B 0.97
C18 N3 1.447(12)
C18 C19 1.550(15)
C18 H18 0.98
C19 C21 1.505(15)
C19 C20 1.530(15)
C19 H19 0.98
C20 H20A 0.96
C20 H20B 0.96
C20 H20C 0.96
C21 H21A 0.96
C21 H21B 0.96
C21 H21C 0.96
C22 N3 1.444(12)
C22 C24 1.507(14)
C22 C23 1.531(14)
C22 H22 0.98
C23 H23A 0.96
C23 H23B 0.96
C23 H23C 0.96
C24 H24A 0.96
C24 H24B 0.96
C24 H24C 0.96
C25 O4 1.442(11)
C25 C26 1.544(14)
C25 Li3 2.67(2)
C25 H25A 0.97
C25 H25B 0.97
C26 N4 1.462(13)
C26 C27 1.550(14)
C26 H26 0.98
C27 C29 1.508(15)
C27 C28 1.535(16)
C27 H27 0.98
C28 H28A 0.96
C28 H28B 0.96
C28 H28C 0.96
C29 H29A 0.96
C29 H29B 0.96
C29 H29C 0.96
C30 N4 1.479(12)
C30 C32 1.492(14)
C30 C31 1.511(14)
C30 H30 0.98
C31 H31A 0.96
C31 H31B 0.96
C31 H31C 0.96
C32 H32A 0.96
C32 H32B 0.96
C32 H32C 0.96
C33 O1 1.441(11)
C33 C34 1.513(13)
C33 H33A 0.97
C33 H33B 0.97
C34 C35 1.529(13)
C34 H34A 0.97
C34 H34B 0.97
C35 C36 1.518(12)
C35 H35A 0.97
C35 H35B 0.97
C36 C37 1.527(13)
C36 H36A 0.97
C36 H36B 0.97
C37 C38 1.512(13)
C37 H37A 0.97
C37 H37B 0.97
C38 C39 1.509(13)
C38 H38A 0.97
C38 H38B 0.97
C39 O3 1.423(11)
C39 H39A 0.97
C39 H39B 0.97
C40 O2 1.435(10)
C40 C41 1.483(13)
C40 H40A 0.97
C40 H40B 0.97
C41 C42 1.519(13)
C41 H41A 0.97
C41 H41B 0.97
C42 C43 1.536(12)
C42 H42A 0.97
C42 H42B 0.97
C43 C44 1.504(13)
C43 H43A 0.97
C43 H43B 0.97
C44 C45 1.518(13)
C44 H44A 0.97
C44 H44B 0.97
C45 C46 1.494(13)
C45 H45A 0.97
C45 H45B 0.97
C46 O4 1.433(11)
C46 H46A 0.97
C46 H46B 0.97
C47 C48 1.508(19)
C47 H47A 0.96
C47 H47B 0.96
C47 H47C 0.96
C48 O5 1.422(13)
C48 H48A 0.97
C48 H48B 0.97
C49 O5 1.420(15)
C49 C50 1.48(2)
C49 H49A 0.97
C49 H49B 0.97
C50 H50A 0.96
C50 H50B 0.96
C50 H50C 0.96
C51 C52 1.514(18)
C51 H51A 0.96
C51 H51B 0.96
C51 H51C 0.96
C52 O6 1.435(14)
C52 H52A 0.97
C52 H52B 0.97
C53 O6 1.423(16)
C53 C54 1.500(19)
C53 H53A 0.97
C53 H53B 0.97
C54 H54A 0.96
C54 H54B 0.96
C54 H54C 0.96
Li1 O1 1.995(18)
Li1 O2 2.037(19)
Li1 N1 2.049(19)
Li1 N2 2.083(19)
Li1 Li2 2.45(2)
Li2 O5 1.974(17)
Li2 N1 2.006(17)
Li2 N2 2.010(19)
Li3 O3 1.994(17)
Li3 O4 1.982(19)
Li3 N3 2.10(2)
Li3 N4 2.094(18)
Li3 Li4 2.44(2)
Li4 N4 1.979(18)
Li4 N3 2.008(18)
Li4 O6 2.027(17)

loop_
_geom_torsion_atom_site_label_1
_geom_torsion_atom_site_label_2
_geom_torsion_atom_site_label_3
_geom_torsion_atom_site_label_4
_geom_torsion
O1 C1 C2 N1 -58.5(9)
Li1 C1 C2 N1 -18.4(7)
O1 C1 C2 C3 173.5(7)
Li1 C1 C2 C3 -146.4(7)
O1 C1 C2 Li1 -40.1(7)
N1 C2 C3 C5 159.8(8)
C1 C2 C3 C5 -75.0(10)
Li1 C2 C3 C5 -154.1(12)
N1 C2 C3 C4 -73.9(11)
C1 C2 C3 C4 51.4(11)
Li1 C2 C3 C4 -27.8(18)
O2 C9 C10 N2 -58.3(10)
Li1 C9 C10 N2 -20.7(7)
O2 C9 C10 C11 173.4(7)
Li1 C9 C10 C11 -149.0(8)
N2 C10 C11 C13 154.9(9)
C9 C10 C11 C13 -78.4(12)
N2 C10 C11 C12 -79.4(11)
C9 C10 C11 C12 47.2(11)
O3 C17 C18 N3 -57.2(10)
Li3 C17 C18 N3 -18.7(8)
O3 C17 C18 C19 172.5(8)
Li3 C17 C18 C19 -149.0(9)
N3 C18 C19 C21 161.5(9)
C17 C18 C19 C21 -71.8(12)
N3 C18 C19 C20 -72.6(12)
C17 C18 C19 C20 54.1(11)
O4 C25 C26 N4 -57.1(10)
Li3 C25 C26 N4 -20.2(7)
O4 C25 C26 C27 174.7(8)
Li3 C25 C26 C27 -148.4(9)
N4 C26 C27 C29 -70.7(13)
C25 C26 C27 C29 54.3(12)
N4 C26 C27 C28 162.3(9)
C25 C26 C27 C28 -72.7(12)
O1 C33 C34 C35 71.6(11)
C33 C34 C35 C36 176.6(9)
C34 C35 C36 C37 -176.0(9)
C35 C36 C37 C38 -173.9(9)
C36 C37 C38 C39 178.6(9)
C37 C38 C39 O3 67.8(12)
O2 C40 C41 C42 -173.0(9)
C40 C41 C42 C43 -176.8(9)
C41 C42 C43 C44 -174.3(10)
C42 C43 C44 C45 -172.7(9)
C43 C44 C45 C46 -176.9(10)
C44 C45 C46 O4 -175.0(9)
C1 C2 N1 C6 156.9(7)
C3 C2 N1 C6 -78.3(10)
Li1 C2 N1 C6 133.0(9)
C1 C2 N1 Li2 -57.0(12)
C3 C2 N1 Li2 67.8(12)
Li1 C2 N1 Li2 -80.8(10)
C1 C2 N1 Li1 23.9(9)
C3 C2 N1 Li1 148.6(8)
C8 C6 N1 C2 168.5(8)
C7 C6 N1 C2 -69.7(11)
C8 C6 N1 Li2 14.6(11)
C7 C6 N1 Li2 136.4(10)
C8 C6 N1 Li1 -69.4(11)
C7 C6 N1 Li1 52.4(13)
C9 C10 N2 C14 155.4(8)
C11 C10 N2 C14 -78.3(10)
C9 C10 N2 Li2 -53.2(12)
C11 C10 N2 Li2 73.1(12)
C9 C10 N2 Li1 27.3(9)
C11 C10 N2 Li1 153.6(8)
C16 C14 N2 C10 159.4(8)
C15 C14 N2 C10 -77.0(10)
C16 C14 N2 Li2 -0.1(10)
C15 C14 N2 Li2 123.5(9)
C16 C14 N2 Li1 -81.6(10)
C15 C14 N2 Li1 42.0(12)
C24 C22 N3 C18 167.7(9)
C23 C22 N3 C18 -68.1(12)
C24 C22 N3 Li4 11.8(11)
C23 C22 N3 Li4 136.0(10)
C24 C22 N3 Li3 -69.6(11)
C23 C22 N3 Li3 54.5(13)
C17 C18 N3 C22 156.6(8)
C19 C18 N3 C22 -76.6(11)
C17 C18 N3 Li4 -55.1(14)
C19 C18 N3 Li4 71.7(13)
C17 C18 N3 Li3 24.1(10)
C19 C18 N3 Li3 150.9(9)
C25 C26 N4 C30 157.8(8)
C27 C26 N4 C30 -78.3(10)
C25 C26 N4 Li4 -53.6(13)
C27 C26 N4 Li4 70.3(14)
C25 C26 N4 Li3 26.3(10)
C27 C26 N4 Li3 150.2(9)
C32 C30 N4 C26 164.4(8)
C31 C30 N4 C26 -73.7(11)
C32 C30 N4 Li4 8.0(11)
C31 C30 N4 Li4 129.9(10)
C32 C30 N4 Li3 -75.7(11)
C31 C30 N4 Li3 46.2(13)
C2 C1 O1 C33 -165.4(7)
Li1 C1 O1 C33 138.1(9)
C2 C1 O1 Li1 56.5(9)
C34 C33 O1 C1 81.7(10)
C34 C33 O1 Li1 -157.0(9)
C10 C9 O2 C40 -165.7(8)
Li1 C9 O2 C40 141.4(10)
C10 C9 O2 Li1 52.9(9)
C41 C40 O2 C9 177.2(8)
C41 C40 O2 Li1 -55.8(13)
C38 C39 O3 C17 81.0(10)
C38 C39 O3 Li3 -157.0(9)
C18 C17 O3 C39 -167.1(8)
Li3 C17 O3 C39 137.6(9)
C18 C17 O3 Li3 55.2(9)
C45 C46 O4 C25 178.3(8)
C45 C46 O4 Li3 -53.0(13)
C26 C25 O4 C46 -162.9(9)
Li3 C25 O4 C46 143.2(10)
C26 C25 O4 Li3 53.9(10)
C50 C49 O5 C48 -73.3(15)
C50 C49 O5 Li2 105.4(15)
C47 C48 O5 C49 -73.0(16)
C47 C48 O5 Li2 108.3(13)
C51 C52 O6 C53 -66.1(16)
C51 C52 O6 Li4 118.9(12)
C54 C53 O6 C52 -66.7(15)
C54 C53 O6 Li4 108.2(13)
